data_4510760
loop_
_publ_author_name
'Shi, Zhi-Qiang'
'Li, Yi-Zhi'
'Guo, Zi-Jian'
'Zheng, He-Gen'

_publ_section_title
;
 Six New 2D or 3D Metal--Organic Frameworks Based on
 Bithiophene-Containing Ligand and Dicarboxylates: Syntheses, Structures,
 and Properties
;
_journal_issue 7
_journal_name_full 'Crystal Growth &amp; Design'
_journal_page_first 3078
_journal_paper_doi 10.1021/cg400490y
_journal_volume 13
_journal_year 2013
_chemical_formula_moiety 'C26 H14 Cd F6 N O4 S'
_chemical_formula_sum 'C26 H14 Cd F6 N O4 S'
_chemical_formula_weight 662.84
_chemical_name_systematic
; 
 ? 
;
_space_group_IT_number 13
_symmetry_cell_setting monoclinic
_symmetry_space_group_name_Hall '-P 2yc'
_symmetry_space_group_name_H-M 'P 1 2/c 1'
_atom_sites_solution_hydrogens geom
_atom_sites_solution_primary direct
_atom_sites_solution_secondary difmap
_audit_creation_method SHELXL-97
_cell_angle_alpha 90.00
_cell_angle_beta 96.924(2)
_cell_angle_gamma 90.00
_cell_formula_units_Z 4
_cell_length_a 15.9717(15)
_cell_length_b 7.6328(7)
_cell_length_c 23.774(2)
_cell_measurement_reflns_used 6536
_cell_measurement_temperature 296(2)
_cell_measurement_theta_max 27.39
_cell_measurement_theta_min 2.27
_cell_volume 2877.1(4)
_computing_cell_refinement 'Bruker SMART'
_computing_data_collection 'Bruker SMART'
_computing_data_reduction 'Bruker SAINT'
_computing_molecular_graphics 'Bruker SHELXTL'
_computing_publication_material 'Bruker SHELXTL'
_computing_structure_refinement 'SHELXL-97 (Sheldrick, 1997)'
_computing_structure_solution 'SHELXS-97 (Sheldrick, 1990)'
_diffrn_ambient_temperature 296(2)
_diffrn_measured_fraction_theta_full 0.999
_diffrn_measured_fraction_theta_max 0.999
_diffrn_measurement_device_type 'CCD area detector'
_diffrn_measurement_method 'phi and omega scans'
_diffrn_radiation_monochromator graphite
_diffrn_radiation_source 'fine-focus sealed tube'
_diffrn_radiation_type MoK\a
_diffrn_radiation_wavelength 0.71073
_diffrn_reflns_av_R_equivalents 0.0243
_diffrn_reflns_av_sigmaI/netI 0.0250
_diffrn_reflns_limit_h_max 18
_diffrn_reflns_limit_h_min -9
_diffrn_reflns_limit_k_max 8
_diffrn_reflns_limit_k_min -9
_diffrn_reflns_limit_l_max 28
_diffrn_reflns_limit_l_min -28
_diffrn_reflns_number 15595
_diffrn_reflns_theta_full 25.00
_diffrn_reflns_theta_max 25.00
_diffrn_reflns_theta_min 1.28
_exptl_absorpt_coefficient_mu 0.901
_exptl_absorpt_correction_T_max 0.9153
_exptl_absorpt_correction_T_min 0.7739
_exptl_absorpt_correction_type multi-scan
_exptl_absorpt_process_details sadabs
_exptl_crystal_colour yellow
_exptl_crystal_density_diffrn 1.530
_exptl_crystal_density_method 'not measured'
_exptl_crystal_description block
_exptl_crystal_F_000 1308
_exptl_crystal_size_max 0.30
_exptl_crystal_size_mid 0.20
_exptl_crystal_size_min 0.10
_refine_diff_density_max 0.802
_refine_diff_density_min -0.850
_refine_diff_density_rms 0.061
_refine_ls_extinction_method none
_refine_ls_goodness_of_fit_ref 1.011
_refine_ls_hydrogen_treatment constr
_refine_ls_matrix_type full
_refine_ls_number_parameters 340
_refine_ls_number_reflns 5050
_refine_ls_number_restraints 0
_refine_ls_restrained_S_all 1.055
_refine_ls_R_factor_all 0.0345
_refine_ls_R_factor_gt 0.0303
_refine_ls_shift/su_max 0.004
_refine_ls_shift/su_mean 0.000
_refine_ls_structure_factor_coef Fsqd
_refine_ls_weighting_details 'calc w=1/[\s^2^(Fo^2^)+(0.0709P)^2^+0.3694P] where P=(Fo^2^+2Fc^2^)/3'
_refine_ls_weighting_scheme calc
_refine_ls_wR_factor_gt 0.0934
_refine_ls_wR_factor_ref 0.0970
_reflns_number_gt 4456
_reflns_number_total 5050
_reflns_threshold_expression >2sigma(I)
_cod_data_source_file cg400490y_si_002.cif
_cod_data_source_block 1
_cod_depositor_comments
;
The following automatic conversions were performed:

'_symmetry_cell_setting' value 'Monoclinic' changed to 'monoclinic'
according to
/usr/data/users/saulius/automatic-downloads/retrospective/ACS/lib/dictionaries/cif_core.dic
dictionary named 'cif_core.dic' version 2.4.2 from 2011-04-26.

Automatic conversion script
Id: cif_fix_values 2281 2013-09-26 08:29:07Z andrius 
;
_cod_original_cell_volume 2877.1(5)
_cod_original_sg_symbol_H-M 'P 2/c'
_cod_database_code 4510760

loop_
_symmetry_equiv_pos_as_xyz
'x, y, z'
'-x, y, -z+1/2'
'-x, -y, -z'
'x, -y, z-1/2'

loop_
_atom_site_label
_atom_site_type_symbol
_atom_site_fract_x
_atom_site_fract_y
_atom_site_fract_z
_atom_site_U_iso_or_equiv
_atom_site_adp_type
_atom_site_occupancy
_atom_site_symmetry_multiplicity
_atom_site_calc_flag
_atom_site_refinement_flags
C1 C 0.4002(2) -0.2956(5) 0.42380(14) 0.0487(8) Uani 1 1 d U
C2 C 0.3457(2) -0.1995(4) 0.37832(13) 0.0418(7) Uani 1 1 d U
C3 C 0.2740(2) -0.2757(5) 0.35122(15) 0.0543(8) Uani 1 1 d U
H3 H 0.2579 -0.3856 0.3629 0.065 Uiso 1 1 calc R
C4 C 0.2254(2) -0.1933(5) 0.30709(16) 0.0544(8) Uani 1 1 d U
H4 H 0.1772 -0.2480 0.2895 0.065 Uiso 1 1 calc R
C5 C 0.24796(19) -0.0303(4) 0.28883(13) 0.0443(7) Uani 1 1 d U
C6 C 0.3187(2) 0.0497(4) 0.31722(13) 0.0439(7) Uani 1 1 d U
H6 H 0.3338 0.1613 0.3064 0.053 Uiso 1 1 calc R
C7 C 0.3673(2) -0.0333(5) 0.36133(14) 0.0540(5) Uani 1 1 d U
H7 H 0.4146 0.0224 0.3797 0.065 Uiso 1 1 calc R
C8 C 0.1978(2) 0.0710(5) 0.23953(14) 0.0540(5) Uani 1 1 d U
C9 C 0.1407(2) -0.0524(5) 0.19920(14) 0.0540(5) Uani 1 1 d U
C10 C 0.1416(2) 0.2032(6) 0.26620(17) 0.0615(9) Uani 1 1 d U
C11 C 0.2580(2) 0.1583(4) 0.20168(14) 0.0455(7) Uani 1 1 d U
C12 C 0.2448(2) 0.3252(5) 0.17823(15) 0.0522(8) Uani 1 1 d U
H12 H 0.1992 0.3920 0.1867 0.063 Uiso 1 1 calc R
C13 C 0.2987(2) 0.3910(5) 0.14275(14) 0.0515(8) Uani 1 1 d U
H13 H 0.2896 0.5029 0.1278 0.062 Uiso 1 1 calc R
C14 C 0.3662(2) 0.2948(5) 0.12887(13) 0.0442(7) Uani 1 1 d U
C15 C 0.3802(2) 0.1293(5) 0.15249(14) 0.0487(8) Uani 1 1 d U
H15 H 0.4258 0.0627 0.1440 0.058 Uiso 1 1 calc R
C16 C 0.3263(2) 0.0644(5) 0.18840(13) 0.0491(7) Uani 1 1 d U
H16 H 0.3365 -0.0462 0.2042 0.059 Uiso 1 1 calc R
C17 C 0.4214(2) 0.3631(4) 0.08651(14) 0.0453(8) Uani 1 1 d U
C18 C 0.6694(2) -0.0132(4) 0.48976(15) 0.0504(8) Uani 1 1 d U
H18 H 0.6186 0.0199 0.4693 0.060 Uiso 1 1 calc R
C19 C 0.7366(2) 0.0988(5) 0.49197(17) 0.0611(9) Uani 1 1 d U
H19 H 0.7304 0.2064 0.4736 0.073 Uiso 1 1 calc R
C20 C 0.8128(2) 0.0542(5) 0.52090(16) 0.0583(9) Uani 1 1 d U
C21 C 0.8175(2) -0.1059(6) 0.5489(2) 0.0714(11) Uani 1 1 d U
H21 H 0.8676 -0.1422 0.5697 0.086 Uiso 1 1 calc R
C22 C 0.7466(2) -0.2099(5) 0.54538(18) 0.0625(10) Uani 1 1 d U
H22 H 0.7500 -0.3156 0.5650 0.075 Uiso 1 1 calc R
C23 C 0.8857(3) 0.1728(5) 0.5242(2) 0.0736(11) Uani 1 1 d U
C24 C 0.9616(3) 0.1571(7) 0.5544(3) 0.1066(16) Uani 1 1 d U
H24 H 0.9771 0.0635 0.5785 0.128 Uiso 1 1 calc R
C25 C 1.0163(3) 0.2998(8) 0.5457(3) 0.1159(18) Uani 1 1 d U
H25 H 1.0713 0.3079 0.5635 0.139 Uiso 1 1 calc R
C26 C 0.9817(3) 0.4197(7) 0.5098(2) 0.0934(15) Uani 1 1 d U
Cd1 Cd 0.560844(12) -0.34200(2) 0.509462(8) 0.03139(11) Uani 1 1 d .
F1 F 0.18294(18) -0.1880(3) 0.18284(11) 0.0801(7) Uani 1 1 d U
F2 F 0.10867(18) 0.0328(4) 0.15264(10) 0.1030(10) Uani 1 1 d .
F3 F 0.07484(15) -0.1159(4) 0.22289(12) 0.0923(9) Uani 1 1 d .
F4 F 0.08455(15) 0.2802(4) 0.22886(11) 0.0918(9) Uani 1 1 d .
F5 F 0.09918(16) 0.1271(4) 0.30460(12) 0.0863(8) Uani 1 1 d .
F6 F 0.18740(17) 0.3307(3) 0.29294(11) 0.0758(7) Uani 1 1 d .
N1 N 0.67409(16) -0.1684(3) 0.51589(11) 0.0375(6) Uani 1 1 d .
O1 O 0.37827(17) -0.4467(3) 0.43580(11) 0.0663(7) Uani 1 1 d .
O2 O 0.46546(16) -0.2172(4) 0.44660(10) 0.0589(6) Uani 1 1 d .
O3 O 0.48263(16) 0.2706(3) 0.07695(10) 0.0550(6) Uani 1 1 d .
O4 O 0.40034(18) 0.5064(3) 0.06406(11) 0.0667(7) Uani 1 1 d .
S1 S 0.88197(7) 0.35915(15) 0.48379(6) 0.0856(4) Uani 1 1 d .

loop_
_atom_site_aniso_label
_atom_site_aniso_U_11
_atom_site_aniso_U_22
_atom_site_aniso_U_33
_atom_site_aniso_U_23
_atom_site_aniso_U_13
_atom_site_aniso_U_12
C1 0.0462(18) 0.0577(19) 0.0431(16) 0.0055(15) 0.0089(15) 0.0087(16)
C2 0.0418(16) 0.0454(16) 0.0387(15) 0.0047(13) 0.0073(13) 0.0010(14)
C3 0.0532(19) 0.0508(18) 0.0577(19) 0.0146(16) 0.0021(16) -0.0140(16)
C4 0.0457(17) 0.0616(18) 0.0538(18) 0.0122(15) -0.0029(15) -0.0176(15)
C5 0.0372(15) 0.0557(17) 0.0399(14) 0.0121(13) 0.0043(12) -0.0046(13)
C6 0.0406(15) 0.0482(16) 0.0423(14) 0.0103(13) 0.0027(13) -0.0080(13)
C7 0.0420(10) 0.0741(12) 0.0440(9) 0.0151(9) -0.0021(8) -0.0141(9)
C8 0.0420(10) 0.0741(12) 0.0440(9) 0.0151(9) -0.0021(8) -0.0141(9)
C9 0.0420(10) 0.0741(12) 0.0440(9) 0.0151(9) -0.0021(8) -0.0141(9)
C10 0.0450(18) 0.083(2) 0.0574(19) 0.0193(18) 0.0115(16) 0.0049(18)
C11 0.0371(16) 0.0623(18) 0.0367(14) 0.0122(13) 0.0031(13) 0.0012(13)
C12 0.0439(17) 0.0648(19) 0.0488(16) 0.0155(14) 0.0099(14) 0.0127(14)
C13 0.0500(18) 0.0563(18) 0.0489(17) 0.0176(15) 0.0096(15) 0.0079(16)
C14 0.0437(17) 0.0550(17) 0.0344(14) 0.0097(13) 0.0067(13) -0.0002(15)
C15 0.0460(18) 0.0578(18) 0.0434(16) 0.0096(14) 0.0095(14) 0.0086(15)
C16 0.0485(17) 0.0565(18) 0.0429(15) 0.0145(14) 0.0076(14) 0.0030(15)
C17 0.0449(18) 0.0540(19) 0.0373(15) 0.0065(14) 0.0062(14) -0.0062(15)
C18 0.0342(16) 0.0486(18) 0.0653(19) 0.0174(15) -0.0065(15) -0.0130(14)
C19 0.0461(18) 0.0524(18) 0.080(2) 0.0281(18) -0.0110(17) -0.0220(16)
C20 0.0404(17) 0.059(2) 0.072(2) 0.0218(17) -0.0063(16) -0.0260(15)
C21 0.0414(18) 0.067(2) 0.099(3) 0.039(2) -0.0162(19) -0.0220(17)
C22 0.0414(18) 0.0533(19) 0.089(2) 0.0314(18) -0.0081(18) -0.0139(16)
C23 0.0478(19) 0.072(2) 0.094(2) 0.0405(18) -0.0187(18) -0.0357(17)
C24 0.069(3) 0.102(3) 0.136(3) 0.064(2) -0.036(2) -0.047(2)
C25 0.065(3) 0.117(3) 0.152(4) 0.066(3) -0.043(3) -0.055(3)
C26 0.054(2) 0.098(3) 0.120(3) 0.048(3) -0.026(2) -0.052(2)
Cd1 0.02912(15) 0.03095(15) 0.03446(15) -0.00048(8) 0.00532(10) -0.00991(8)
F1 0.0824(18) 0.0866(16) 0.0694(15) -0.0159(12) 0.0017(13) -0.0178(12)
F2 0.0808(17) 0.150(3) 0.0681(15) 0.0326(16) -0.0346(14) -0.0301(18)
F3 0.0485(14) 0.134(2) 0.0901(18) 0.0265(17) -0.0089(13) -0.0354(15)
F4 0.0454(13) 0.137(2) 0.0944(18) 0.0439(18) 0.0156(13) 0.0318(15)
F5 0.0593(15) 0.125(2) 0.0821(17) 0.0347(15) 0.0375(13) 0.0130(14)
F6 0.0720(16) 0.0809(18) 0.0779(16) 0.0010(12) 0.0230(13) 0.0178(13)
N1 0.0342(14) 0.0330(13) 0.0453(14) 0.0030(10) 0.0054(12) -0.0116(10)
O1 0.0640(17) 0.0587(16) 0.0753(17) 0.0329(14) 0.0046(14) 0.0045(13)
O2 0.0568(16) 0.0665(15) 0.0501(13) 0.0083(12) -0.0073(12) 0.0087(13)
O3 0.0570(15) 0.0638(15) 0.0481(13) 0.0086(12) 0.0215(12) 0.0029(13)
O4 0.0743(18) 0.0700(17) 0.0597(15) 0.0286(13) 0.0236(13) 0.0050(14)
S1 0.0547(6) 0.0800(8) 0.1130(10) 0.0481(7) -0.0272(6) -0.0444(6)

loop_
_atom_type_symbol
_atom_type_description
_atom_type_scat_dispersion_real
_atom_type_scat_dispersion_imag
_atom_type_scat_source
C C 0.0033 0.0016 'International Tables Vol C Tables 4.2.6.8 and 6.1.1.4'
H H 0.0000 0.0000 'International Tables Vol C Tables 4.2.6.8 and 6.1.1.4'
N N 0.0061 0.0033 'International Tables Vol C Tables 4.2.6.8 and 6.1.1.4'
O O 0.0106 0.0060 'International Tables Vol C Tables 4.2.6.8 and 6.1.1.4'
S S 0.1246 0.1234 'International Tables Vol C Tables 4.2.6.8 and 6.1.1.4'
Cd Cd -0.8075 1.2024 'International Tables Vol C Tables 4.2.6.8 and 6.1.1.4'
F F 0.0171 0.0103 'International Tables Vol C Tables 4.2.6.8 and 6.1.1.4'

loop_
_geom_angle_atom_site_label_1
_geom_angle_atom_site_label_2
_geom_angle_atom_site_label_3
_geom_angle
_geom_angle_site_symmetry_1
_geom_angle_site_symmetry_3
O1 C1 O2 125.3(3) . .
O1 C1 C2 117.6(3) . .
O2 C1 C2 117.1(3) . .
C3 C2 C7 118.2(3) . .
C3 C2 C1 120.7(3) . .
C7 C2 C1 121.0(3) . .
C2 C3 C4 121.7(3) . .
C2 C3 H3 119.2 . .
C4 C3 H3 119.2 . .
C3 C4 C5 120.4(3) . .
C3 C4 H4 119.8 . .
C5 C4 H4 119.8 . .
C4 C5 C6 118.2(3) . .
C4 C5 C8 124.0(3) . .
C6 C5 C8 117.8(3) . .
C7 C6 C5 121.2(3) . .
C7 C6 H6 119.4 . .
C5 C6 H6 119.4 . .
C6 C7 C2 120.3(3) . .
C6 C7 H7 119.8 . .
C2 C7 H7 119.8 . .
C10 C8 C11 113.1(3) . .
C10 C8 C5 106.9(3) . .
C11 C8 C5 110.8(3) . .
C10 C8 C9 108.8(3) . .
C11 C8 C9 105.2(3) . .
C5 C8 C9 112.1(3) . .
F1 C9 F2 107.3(3) . .
F1 C9 F3 107.1(3) . .
F2 C9 F3 106.5(3) . .
F1 C9 C8 111.9(3) . .
F2 C9 C8 110.7(3) . .
F3 C9 C8 113.0(3) . .
F4 C10 F6 106.7(4) . .
F4 C10 F5 106.6(3) . .
F6 C10 F5 106.7(4) . .
F4 C10 C8 113.7(3) . .
F6 C10 C8 111.2(3) . .
F5 C10 C8 111.5(3) . .
C16 C11 C12 118.1(3) . .
C16 C11 C8 118.5(3) . .
C12 C11 C8 123.4(3) . .
C13 C12 C11 120.2(3) . .
C13 C12 H12 119.9 . .
C11 C12 H12 119.9 . .
C12 C13 C14 121.4(3) . .
C12 C13 H13 119.3 . .
C14 C13 H13 119.3 . .
C13 C14 C15 118.7(3) . .
C13 C14 C17 120.8(3) . .
C15 C14 C17 120.4(3) . .
C16 C15 C14 119.8(3) . .
C16 C15 H15 120.1 . .
C14 C15 H15 120.1 . .
C11 C16 C15 121.9(3) . .
C11 C16 H16 119.1 . .
C15 C16 H16 119.1 . .
O4 C17 O3 126.5(3) . .
O4 C17 C14 116.1(3) . .
O3 C17 C14 117.3(3) . .
N1 C18 C19 122.4(3) . .
N1 C18 H18 118.8 . .
C19 C18 H18 118.8 . .
C20 C19 C18 120.7(3) . .
C20 C19 H19 119.7 . .
C18 C19 H19 119.7 . .
C19 C20 C21 117.0(3) . .
C19 C20 C23 121.7(3) . .
C21 C20 C23 121.3(3) . .
C22 C21 C20 118.7(3) . .
C22 C21 H21 120.6 . .
C20 C21 H21 120.6 . .
N1 C22 C21 123.9(3) . .
N1 C22 H22 118.1 . .
C21 C22 H22 118.1 . .
C24 C23 C20 129.4(4) . .
C24 C23 S1 110.0(3) . .
C20 C23 S1 120.5(3) . .
C23 C24 C25 112.6(4) . .
C23 C24 H24 123.7 . .
C25 C24 H24 123.7 . .
C26 C25 C24 113.9(4) . .
C26 C25 H25 123.0 . .
C24 C25 H25 123.0 . .
C25 C26 C26 129.3(5) . 3_766
C25 C26 S1 110.2(3) . .
C26 C26 S1 120.4(4) 3_766 .
O2 Cd1 O3 88.91(9) . 4_556
O2 Cd1 O1 157.47(10) . 3_646
O3 Cd1 O1 89.98(10) 4_556 3_646
O2 Cd1 N1 106.04(10) . .
O3 Cd1 N1 109.09(9) 4_556 .
O1 Cd1 N1 95.57(10) 3_646 .
O2 Cd1 O4 85.89(10) . 2_645
O3 Cd1 O4 157.33(10) 4_556 2_645
O1 Cd1 O4 86.52(10) 3_646 2_645
N1 Cd1 O4 93.54(10) . 2_645
O2 Cd1 Cd1 82.44(7) . 3_646
O3 Cd1 Cd1 84.14(7) 4_556 3_646
O1 Cd1 Cd1 75.06(7) 3_646 3_646
N1 Cd1 Cd1 164.06(7) . 3_646
O4 Cd1 Cd1 73.31(7) 2_645 3_646
C22 N1 C18 117.2(3) . .
C22 N1 Cd1 123.1(2) . .
C18 N1 Cd1 119.7(2) . .
C1 O1 Cd1 133.6(2) . 3_646
C1 O2 Cd1 123.3(2) . .
C17 O3 Cd1 121.0(2) . 4
C17 O4 Cd1 134.5(2) . 2_665
C26 S1 C23 93.1(2) . .

loop_
_geom_bond_atom_site_label_1
_geom_bond_atom_site_label_2
_geom_bond_distance
_geom_bond_site_symmetry_2
C1 O1 1.248(4) .
C1 O2 1.265(4) .
C1 C2 1.496(5) .
C2 C3 1.373(5) .
C2 C7 1.387(5) .
C3 C4 1.379(5) .
C3 H3 0.9300 .
C4 C5 1.380(5) .
C4 H4 0.9300 .
C5 C6 1.387(4) .
C5 C8 1.545(5) .
C6 C7 1.381(4) .
C6 H6 0.9300 .
C7 H7 0.9300 .
C8 C10 1.537(6) .
C8 C11 1.545(5) .
C8 C9 1.558(5) .
C9 F1 1.319(5) .
C9 F2 1.331(4) .
C9 F3 1.342(4) .
C10 F4 1.330(4) .
C10 F6 1.332(5) .
C10 F5 1.333(4) .
C11 C16 1.374(5) .
C11 C12 1.397(4) .
C12 C13 1.372(5) .
C12 H12 0.9300 .
C13 C14 1.377(5) .
C13 H13 0.9300 .
C14 C15 1.389(5) .
C14 C17 1.509(4) .
C15 C16 1.375(5) .
C15 H15 0.9300 .
C16 H16 0.9300 .
C17 O4 1.245(4) .
C17 O3 1.249(4) .
C18 N1 1.335(4) .
C18 C19 1.369(4) .
C18 H18 0.9300 .
C19 C20 1.367(5) .
C19 H19 0.9300 .
C20 C21 1.390(5) .
C20 C23 1.469(5) .
C21 C22 1.378(5) .
C21 H21 0.9300 .
C22 N1 1.318(4) .
C22 H22 0.9300 .
C23 C24 1.338(6) .
C23 S1 1.714(4) .
C24 C25 1.427(6) .
C24 H24 0.9300 .
C25 C26 1.326(7) .
C25 H25 0.9300 .
C26 C26 1.457(8) 3_766
C26 S1 1.702(4) .
Cd1 O2 2.216(2) .
Cd1 O3 2.217(2) 4_556
Cd1 O1 2.222(2) 3_646
Cd1 N1 2.233(2) .
Cd1 O4 2.245(2) 2_645
Cd1 Cd1 3.0962(4) 3_646
O1 Cd1 2.222(2) 3_646
O3 Cd1 2.217(2) 4
O4 Cd1 2.245(2) 2_665

loop_
_platon_squeeze_void_nr
_platon_squeeze_void_average_x
_platon_squeeze_void_average_y
_platon_squeeze_void_average_z
_platon_squeeze_void_volume
_platon_squeeze_void_count_electrons
_platon_squeeze_void_content
1 0.500 -0.397 0.250 153 36 ' '
2 0.500 0.397 0.750 153 36 ' '
3 0.220 0.222 0.575 9 0 ' '
4 0.780 0.222 0.925 9 0 ' '
5 0.000 0.493 0.250 101 1 ' '
6 0.000 0.506 0.750 101 1 ' '
7 0.220 0.778 0.075 9 0 ' '
8 0.780 0.778 0.425 9 0 ' '
